data_7035565
loop_
_publ_author_name
'Wang, Xiuli'
'Le, Mao'
'Lin, Hongyan'
'Luan, Jian'
'Liu, Guocheng'
'Liu, Danna'

_publ_section_title
;
 Aminopyridine derivatives controlled the assembly and various properties
 of Cu-BTC metal-organic frameworks.
;
_journal_issue 31
_journal_name_full 'Dalton transactions (Cambridge, England : 2003)'
_journal_page_first 14008
_journal_page_last 14018
_journal_paper_doi 10.1039/c5dt01446h
_journal_volume 44
_journal_year 2015
_chemical_formula_moiety 'C19 H16 Cu2 N4 O10, H2 O'
_chemical_formula_sum 'C19 H18 Cu2 N4 O11'
_chemical_formula_weight 605.45
_chemical_name_systematic
; 
 ? 
;
_space_group_IT_number 14
_space_group_name_Hall '-P 2ybc'
_symmetry_cell_setting monoclinic
_symmetry_space_group_name_Hall '-P 2ybc'
_symmetry_space_group_name_H-M 'P 1 21/c 1'
_atom_sites_solution_hydrogens geom
_atom_sites_solution_primary direct
_atom_sites_solution_secondary difmap
_audit_creation_method SHELXL-97
_audit_update_record
;
2015-05-21 deposited with the CCDC.
2015-06-26 downloaded from the CCDC.
;
_cell_angle_alpha 90.00
_cell_angle_beta 111.7280(10)
_cell_angle_gamma 90.00
_cell_formula_units_Z 4
_cell_length_a 10.7720(4)
_cell_length_b 21.7524(9)
_cell_length_c 9.8578(4)
_cell_measurement_temperature 296(2)
_cell_measurement_theta_max 28.32
_cell_measurement_theta_min 1.87
_cell_volume 2145.74(15)
_computing_cell_refinement 'SMART (Bruker, 2001)'
_computing_data_collection 'SMART (Bruker, 2001)'
_computing_data_reduction 'SAINT+ (Bruker, 1999)'
_computing_molecular_graphics 'PLATON (Spek, 2003)'
_computing_publication_material 'SHELXTL (1998)'
_computing_structure_refinement 'SHELXL-97 (Sheldrick, 2008)'
_computing_structure_solution 'SHELXS-97 (Sheldrick, 2008)'
_diffrn_ambient_temperature 296(2)
_diffrn_measured_fraction_theta_full 0.998
_diffrn_measured_fraction_theta_max 0.998
_diffrn_measurement_device_type 'CCD area detector'
_diffrn_measurement_method 'phi and omega scans'
_diffrn_radiation_monochromator graphite
_diffrn_radiation_source 'fine-focus sealed tube'
_diffrn_radiation_type MoK\a
_diffrn_radiation_wavelength 0.71073
_diffrn_reflns_av_R_equivalents 0.0262
_diffrn_reflns_av_sigmaI/netI 0.0309
_diffrn_reflns_limit_h_max 12
_diffrn_reflns_limit_h_min -14
_diffrn_reflns_limit_k_max 16
_diffrn_reflns_limit_k_min -28
_diffrn_reflns_limit_l_max 13
_diffrn_reflns_limit_l_min -13
_diffrn_reflns_number 15721
_diffrn_reflns_theta_full 28.32
_diffrn_reflns_theta_max 28.32
_diffrn_reflns_theta_min 1.87
_exptl_absorpt_coefficient_mu 2.055
_exptl_absorpt_correction_T_max 0.798
_exptl_absorpt_correction_T_min 0.766
_exptl_absorpt_correction_type multi-scan
_exptl_absorpt_process_details SADABS
_exptl_crystal_colour GREEN
_exptl_crystal_density_diffrn 1.874
_exptl_crystal_density_method 'not measured'
_exptl_crystal_description BLOCK
_exptl_crystal_F_000 1224
_exptl_crystal_size_max 0.13
_exptl_crystal_size_mid 0.12
_exptl_crystal_size_min 0.11
_refine_diff_density_max 0.954
_refine_diff_density_min -0.641
_refine_diff_density_rms 0.086
_refine_ls_extinction_method none
_refine_ls_goodness_of_fit_ref 1.030
_refine_ls_hydrogen_treatment constr
_refine_ls_matrix_type full
_refine_ls_number_parameters 325
_refine_ls_number_reflns 5333
_refine_ls_number_restraints 6
_refine_ls_restrained_S_all 1.031
_refine_ls_R_factor_all 0.0452
_refine_ls_R_factor_gt 0.0330
_refine_ls_shift/su_max 0.001
_refine_ls_shift/su_mean 0.000
_refine_ls_structure_factor_coef Fsqd
_refine_ls_weighting_details 'calc w=1/[\s^2^(Fo^2^)+(0.0463P)^2^+2.1110P] where P=(Fo^2^+2Fc^2^)/3'
_refine_ls_weighting_scheme calc
_refine_ls_wR_factor_gt 0.0849
_refine_ls_wR_factor_ref 0.0904
_reflns_number_gt 4364
_reflns_number_total 5333
_reflns_threshold_expression >2sigma(I)
_cod_data_source_file c5dt01446h2.cif
_cod_data_source_block lm-2
_cod_depositor_comments
;
The following automatic conversions were performed:

'_symmetry_cell_setting' value 'Monoclinic' changed to 'monoclinic'
according to
/usr/data/users/saulius/crontab/automatic-downloads/rss-feeds/RSC/lib/dictionaries/cif_core.dic
dictionary named 'cif_core.dic' version 2.4.2 from 2011-04-26.

Automatic conversion script
Id: cif_fix_values 3271 2015-04-21 07:52:19Z andrius 

 Adding full bibliography for 7035564--7035566.cif.
;
_cod_original_sg_symbol_H-M 'P 21/c'
_cod_database_code 7035565

loop_
_symmetry_equiv_pos_as_xyz
'x, y, z'
'-x, y+1/2, -z+1/2'
'-x, -y, -z'
'x, -y-1/2, z-1/2'

loop_
_atom_site_label
_atom_site_type_symbol
_atom_site_fract_x
_atom_site_fract_y
_atom_site_fract_z
_atom_site_U_iso_or_equiv
_atom_site_adp_type
_atom_site_occupancy
_atom_site_symmetry_multiplicity
_atom_site_calc_flag
_atom_site_refinement_flags
Cu1 Cu 0.96344(3) 0.110051(14) 0.56382(3) 0.01618(9) Uani 1 1 d .
Cu2 Cu 0.50815(3) -0.134123(14) 1.00403(3) 0.01616(8) Uani 1 1 d .
O1 O 0.78966(17) 0.08348(8) 0.5545(2) 0.0217(4) Uani 1 1 d .
O1W O 0.99975(19) 0.12817(10) 0.7760(2) 0.0292(4) Uani 1 1 d .
H1WA H 1.0154 0.1628 0.8191 0.035 Uiso 1 1 d R
H1WB H 0.9316 0.1128 0.7872 0.035 Uiso 1 1 d R
O2 O 0.66691(19) 0.16845(9) 0.4792(2) 0.0276(4) Uani 1 1 d .
O2W O 0.9140(2) 0.21268(10) 0.5207(3) 0.0386(5) Uani 1 1 d .
H2WA H 0.8500 0.2375 0.4803 0.046 Uiso 1 1 d R
H2WB H 0.9835 0.2339 0.5652 0.058 Uiso 1 1 d R
O3 O 0.15527(17) 0.10078(9) 0.62115(19) 0.0227(4) Uani 1 1 d .
O3W O 0.70654(17) -0.12546(9) 1.0809(2) 0.0229(4) Uani 1 1 d .
H3WA H 0.7510 -0.0955 1.0671 0.027 Uiso 1 1 d R
H3WB H 0.7378 -0.1337 1.1716 0.027 Uiso 1 1 d R
O4 O 0.1942(2) 0.15644(11) 0.4508(3) 0.0403(6) Uani 1 1 d .
O5 O 0.47750(18) -0.06627(9) 0.8682(2) 0.0245(4) Uani 1 1 d .
O6 O 0.6831(2) -0.06032(11) 0.8625(2) 0.0374(5) Uani 1 1 d .
O8 O 0.79962(19) 0.16548(10) -0.1349(2) 0.0305(5) Uani 1 1 d .
N1 N 0.9205(2) 0.08320(10) 0.3563(2) 0.0186(4) Uani 1 1 d .
N2 N 0.6785(2) 0.13408(10) 0.0039(2) 0.0173(4) Uani 1 1 d .
N3 N 0.4739(2) 0.19894(10) -0.1537(2) 0.0176(4) Uani 1 1 d .
N4 N 0.4851(2) 0.28784(10) -0.3476(2) 0.0220(5) Uani 1 1 d .
C1 C 0.8178(2) 0.11053(12) 0.2521(3) 0.0187(5) Uani 1 1 d .
H1A H 0.7656 0.1379 0.2803 0.022 Uiso 1 1 calc R
C2 C 0.7855(2) 0.10015(11) 0.1043(3) 0.0174(5) Uani 1 1 d .
C3 C 0.9636(3) 0.02704(15) 0.1724(3) 0.0359(7) Uani 1 1 d .
H3A H 1.0138 -0.0025 0.1475 0.043 Uiso 1 1 calc R
C4 C 0.9925(3) 0.04189(13) 0.3158(3) 0.0261(6) Uani 1 1 d .
H4A H 1.0643 0.0227 0.3874 0.031 Uiso 1 1 calc R
C5 C 0.8587(3) 0.05643(15) 0.0642(3) 0.0322(7) Uani 1 1 d .
H5A H 0.8381 0.0469 -0.0337 0.039 Uiso 1 1 calc R
C6 C 0.3710(3) 0.23664(13) -0.2159(3) 0.0259(6) Uani 1 1 d .
H6A H 0.2940 0.2326 -0.1950 0.031 Uiso 1 1 calc R
C7 C 0.3785(3) 0.28164(14) -0.3113(3) 0.0276(6) Uani 1 1 d .
H7A H 0.3069 0.3084 -0.3514 0.033 Uiso 1 1 calc R
C8 C 0.5865(3) 0.24901(12) -0.2865(3) 0.0204(5) Uani 1 1 d .
H8A H 0.6615 0.2516 -0.3116 0.024 Uiso 1 1 calc R
C9 C 0.5826(2) 0.20486(11) -0.1863(3) 0.0165(5) Uani 1 1 d .
C10 C 0.6989(2) 0.16427(11) -0.1029(3) 0.0180(5) Uani 1 1 d .
C11 C 0.6852(2) 0.11602(12) 0.5308(3) 0.0162(5) Uani 1 1 d .
C12 C 0.5804(2) 0.08639(11) 0.5766(3) 0.0154(5) Uani 1 1 d .
C13 C 0.6131(2) 0.03508(11) 0.6673(3) 0.0163(5) Uani 1 1 d .
H13A H 0.6971 0.0172 0.6922 0.020 Uiso 1 1 calc R
C14 C 0.4543(2) 0.11195(11) 0.5372(3) 0.0164(5) Uani 1 1 d .
H14A H 0.4315 0.1458 0.4754 0.020 Uiso 1 1 calc R
C15 C 0.2270(2) 0.11780(12) 0.5478(3) 0.0190(5) Uani 1 1 d .
C16 C 0.3608(2) 0.08726(11) 0.5896(3) 0.0156(5) Uani 1 1 d .
C17 C 0.3954(2) 0.03640(12) 0.6823(3) 0.0179(5) Uani 1 1 d .
H17A H 0.3338 0.0200 0.7181 0.021 Uiso 1 1 calc R
C18 C 0.5214(2) 0.01021(11) 0.7213(3) 0.0169(5) Uani 1 1 d .
C19 C 0.5652(2) -0.04314(12) 0.8248(3) 0.0204(5) Uani 1 1 d .
O4W O 0.0328(3) 0.24891(13) 0.3148(3) 0.0657(8) Uani 1 1 d U
H4WA H 0.1110 0.2410 0.3174 0.079 Uiso 1 1 d R
H4WB H 0.0016 0.2162 0.3367 0.079 Uiso 1 1 d R

loop_
_atom_site_aniso_label
_atom_site_aniso_U_11
_atom_site_aniso_U_22
_atom_site_aniso_U_33
_atom_site_aniso_U_23
_atom_site_aniso_U_13
_atom_site_aniso_U_12
Cu1 0.00931(14) 0.02271(17) 0.01746(15) 0.00097(11) 0.00603(11) 0.00105(11)
Cu2 0.01279(14) 0.01874(16) 0.01763(15) 0.00460(11) 0.00642(11) 0.00075(11)
O1 0.0131(8) 0.0246(10) 0.0308(10) 0.0026(8) 0.0122(7) 0.0001(7)
O1W 0.0208(9) 0.0433(12) 0.0260(10) -0.0087(9) 0.0117(8) -0.0010(9)
O2 0.0211(9) 0.0282(10) 0.0378(11) 0.0137(8) 0.0161(9) 0.0030(8)
O2W 0.0363(12) 0.0280(11) 0.0460(13) 0.0040(10) 0.0090(10) -0.0002(10)
O3 0.0096(8) 0.0402(11) 0.0192(9) 0.0027(8) 0.0064(7) 0.0034(7)
O3W 0.0147(8) 0.0302(10) 0.0216(9) 0.0072(7) 0.0043(7) -0.0029(7)
O4 0.0232(10) 0.0449(13) 0.0571(15) 0.0299(12) 0.0199(10) 0.0160(10)
O5 0.0174(8) 0.0266(10) 0.0312(10) 0.0137(8) 0.0108(8) 0.0010(8)
O6 0.0235(10) 0.0467(13) 0.0479(13) 0.0296(11) 0.0200(10) 0.0146(9)
O8 0.0232(10) 0.0389(12) 0.0376(11) 0.0088(9) 0.0211(9) 0.0056(9)
N1 0.0140(9) 0.0225(11) 0.0192(10) 0.0010(8) 0.0060(8) 0.0012(8)
N2 0.0130(9) 0.0224(11) 0.0170(10) 0.0027(8) 0.0060(8) 0.0029(8)
N3 0.0169(10) 0.0196(10) 0.0170(10) 0.0016(8) 0.0073(8) -0.0008(8)
N4 0.0261(11) 0.0207(11) 0.0194(11) 0.0041(8) 0.0086(9) -0.0013(9)
C1 0.0153(11) 0.0230(13) 0.0194(12) 0.0004(10) 0.0084(9) 0.0028(10)
C2 0.0124(11) 0.0203(12) 0.0185(12) -0.0005(9) 0.0048(9) 0.0002(9)
C3 0.0371(17) 0.0382(18) 0.0299(16) -0.0040(13) 0.0094(13) 0.0209(14)
C4 0.0221(13) 0.0280(14) 0.0258(14) 0.0029(11) 0.0062(11) 0.0094(11)
C5 0.0331(15) 0.0392(17) 0.0223(14) -0.0054(12) 0.0081(12) 0.0122(13)
C6 0.0198(12) 0.0272(14) 0.0329(15) 0.0100(11) 0.0124(11) 0.0045(11)
C7 0.0217(13) 0.0294(15) 0.0315(15) 0.0106(12) 0.0097(11) 0.0061(11)
C8 0.0232(12) 0.0212(12) 0.0194(12) -0.0010(10) 0.0110(10) -0.0024(10)
C9 0.0187(11) 0.0175(12) 0.0144(11) -0.0019(9) 0.0075(9) -0.0013(9)
C10 0.0176(11) 0.0198(12) 0.0178(12) -0.0030(9) 0.0081(9) -0.0021(9)
C11 0.0101(10) 0.0240(12) 0.0150(11) 0.0009(9) 0.0053(9) -0.0012(9)
C12 0.0122(10) 0.0188(12) 0.0169(11) -0.0010(9) 0.0075(9) -0.0021(9)
C13 0.0106(10) 0.0194(12) 0.0202(12) 0.0006(9) 0.0072(9) 0.0017(9)
C14 0.0131(11) 0.0194(12) 0.0165(11) 0.0024(9) 0.0054(9) 0.0002(9)
C15 0.0101(10) 0.0247(13) 0.0221(12) 0.0002(10) 0.0059(9) 0.0001(9)
C16 0.0112(10) 0.0196(12) 0.0167(11) -0.0001(9) 0.0060(9) -0.0001(9)
C17 0.0146(11) 0.0211(12) 0.0201(12) 0.0015(9) 0.0090(9) -0.0012(9)
C18 0.0144(11) 0.0182(12) 0.0174(11) 0.0018(9) 0.0052(9) -0.0009(9)
C19 0.0181(12) 0.0221(13) 0.0222(13) 0.0043(10) 0.0089(10) 0.0014(10)
O4W 0.0698(19) 0.0508(16) 0.078(2) 0.0273(15) 0.0290(16) 0.0245(15)

loop_
_atom_type_symbol
_atom_type_description
_atom_type_scat_dispersion_real
_atom_type_scat_dispersion_imag
_atom_type_scat_source
C C 0.0033 0.0016 'International Tables Vol C Tables 4.2.6.8 and 6.1.1.4'
H H 0.0000 0.0000 'International Tables Vol C Tables 4.2.6.8 and 6.1.1.4'
Cu Cu 0.3201 1.2651 'International Tables Vol C Tables 4.2.6.8 and 6.1.1.4'
N N 0.0061 0.0033 'International Tables Vol C Tables 4.2.6.8 and 6.1.1.4'
O O 0.0106 0.0060 'International Tables Vol C Tables 4.2.6.8 and 6.1.1.4'

loop_
_geom_angle_atom_site_label_1
_geom_angle_atom_site_label_2
_geom_angle_atom_site_label_3
_geom_angle
_geom_angle_site_symmetry_1
_geom_angle_site_symmetry_3
O1 Cu1 O3 153.24(8) . 1_655
O1 Cu1 N1 90.61(8) . .
O3 Cu1 N1 94.90(8) 1_655 .
O1 Cu1 O1W 85.42(8) . .
O3 Cu1 O1W 86.65(8) 1_655 .
N1 Cu1 O1W 173.91(9) . .
O1 Cu1 O2W 97.36(8) . .
O3 Cu1 O2W 107.67(8) 1_655 .
N1 Cu1 O2W 98.27(8) . .
O1W Cu1 O2W 86.83(8) . .
O5 Cu2 N2 93.53(8) . 3_656
O5 Cu2 O3W 94.30(8) . .
N2 Cu2 O3W 160.58(8) 3_656 .
O5 Cu2 N3 173.37(8) . 3_656
N2 Cu2 N3 81.32(8) 3_656 3_656
O3W Cu2 N3 89.36(8) . 3_656
O5 Cu2 N4 97.91(8) . 2_645
N2 Cu2 N4 104.83(8) 3_656 2_645
O3W Cu2 N4 91.64(8) . 2_645
N3 Cu2 N4 87.49(8) 3_656 2_645
C11 O1 Cu1 128.11(16) . .
Cu1 O1W H1WA 128.1 . .
Cu1 O1W H1WB 102.2 . .
H1WA O1W H1WB 107.7 . .
Cu1 O2W H2WA 142.7 . .
Cu1 O2W H2WB 109.5 . .
H2WA O2W H2WB 107.7 . .
C15 O3 Cu1 126.89(16) . 1_455
Cu2 O3W H3WA 126.9 . .
Cu2 O3W H3WB 109.3 . .
H3WA O3W H3WB 107.7 . .
C19 O5 Cu2 125.05(16) . .
C1 N1 C4 118.3(2) . .
C1 N1 Cu1 117.78(17) . .
C4 N1 Cu1 123.86(18) . .
C10 N2 C2 118.8(2) . .
C10 N2 Cu2 115.59(17) . 3_656
C2 N2 Cu2 125.33(16) . 3_656
C6 N3 C9 119.1(2) . .
C6 N3 Cu2 127.66(17) . 3_656
C9 N3 Cu2 113.15(17) . 3_656
C7 N4 C8 117.3(2) . .
C7 N4 Cu2 119.83(18) . 2_655
C8 N4 Cu2 122.86(17) . 2_655
N1 C1 C2 123.4(2) . .
N1 C1 H1A 118.3 . .
C2 C1 H1A 118.3 . .
C5 C2 C1 117.7(2) . .
C5 C2 N2 124.1(2) . .
C1 C2 N2 118.2(2) . .
C4 C3 C5 119.6(3) . .
C4 C3 H3A 120.2 . .
C5 C3 H3A 120.2 . .
N1 C4 C3 122.0(3) . .
N1 C4 H4A 119.0 . .
C3 C4 H4A 119.0 . .
C2 C5 C3 119.0(3) . .
C2 C5 H5A 120.5 . .
C3 C5 H5A 120.5 . .
N3 C6 C7 120.1(2) . .
N3 C6 H6A 120.0 . .
C7 C6 H6A 120.0 . .
N4 C7 C6 122.0(3) . .
N4 C7 H7A 119.0 . .
C6 C7 H7A 119.0 . .
N4 C8 C9 121.5(2) . .
N4 C8 H8A 119.2 . .
C9 C8 H8A 119.2 . .
N3 C9 C8 119.9(2) . .
N3 C9 C10 116.1(2) . .
C8 C9 C10 123.8(2) . .
O8 C10 N2 129.2(2) . .
O8 C10 C9 118.6(2) . .
N2 C10 C9 112.1(2) . .
O2 C11 O1 125.7(2) . .
O2 C11 C12 119.7(2) . .
O1 C11 C12 114.6(2) . .
C14 C12 C13 119.4(2) . .
C14 C12 C11 120.7(2) . .
C13 C12 C11 119.7(2) . .
C12 C13 C18 120.7(2) . .
C12 C13 H13A 119.7 . .
C18 C13 H13A 119.7 . .
C12 C14 C16 120.6(2) . .
C12 C14 H14A 119.7 . .
C16 C14 H14A 119.7 . .
O4 C15 O3 125.1(2) . .
O4 C15 C16 119.3(2) . .
O3 C15 C16 115.6(2) . .
C17 C16 C14 119.5(2) . .
C17 C16 C15 121.9(2) . .
C14 C16 C15 118.6(2) . .
C18 C17 C16 120.2(2) . .
C18 C17 H17A 119.9 . .
C16 C17 H17A 119.9 . .
C17 C18 C13 119.6(2) . .
C17 C18 C19 122.3(2) . .
C13 C18 C19 118.1(2) . .
O6 C19 O5 125.7(2) . .
O6 C19 C18 117.7(2) . .
O5 C19 C18 116.6(2) . .
H4WA O4W H4WB 107.7 . .

loop_
_geom_bond_atom_site_label_1
_geom_bond_atom_site_label_2
_geom_bond_distance
_geom_bond_site_symmetry_2
Cu1 O1 1.9286(17) .
Cu1 O3 1.9405(17) 1_655
Cu1 N1 2.010(2) .
Cu1 O1W 2.0193(19) .
Cu1 O2W 2.298(2) .
Cu2 O5 1.9374(18) .
Cu2 N2 1.983(2) 3_656
Cu2 O3W 1.9945(18) .
Cu2 N3 1.998(2) 3_656
Cu2 N4 2.313(2) 2_645
O1 C11 1.275(3) .
O1W H1WA 0.8499 .
O1W H1WB 0.8501 .
O2 C11 1.235(3) .
O2W H2WA 0.8499 .
O2W H2WB 0.8500 .
O3 C15 1.293(3) .
O3 Cu1 1.9405(17) 1_455
O3W H3WA 0.8500 .
O3W H3WB 0.8500 .
O4 C15 1.223(3) .
O5 C19 1.276(3) .
O6 C19 1.241(3) .
O8 C10 1.238(3) .
N1 C1 1.338(3) .
N1 C4 1.341(3) .
N2 C10 1.326(3) .
N2 C2 1.417(3) .
N2 Cu2 1.983(2) 3_656
N3 C6 1.332(3) .
N3 C9 1.331(3) .
N3 Cu2 1.998(2) 3_656
N4 C7 1.329(3) .
N4 C8 1.335(3) .
N4 Cu2 2.313(2) 2_655
C1 C2 1.385(3) .
C1 H1A 0.9300 .
C2 C5 1.384(4) .
C3 C4 1.369(4) .
C3 C5 1.389(4) .
C3 H3A 0.9300 .
C4 H4A 0.9300 .
C5 H5A 0.9300 .
C6 C7 1.381(4) .
C6 H6A 0.9300 .
C7 H7A 0.9300 .
C8 C9 1.389(3) .
C8 H8A 0.9300 .
C9 C10 1.504(3) .
C11 C12 1.507(3) .
C12 C14 1.384(3) .
C12 C13 1.391(3) .
C13 C18 1.394(3) .
C13 H13A 0.9300 .
C14 C16 1.398(3) .
C14 H14A 0.9300 .
C15 C16 1.499(3) .
C16 C17 1.395(3) .
C17 C18 1.389(3) .
C17 H17A 0.9300 .
C18 C19 1.501(3) .
O4W H4WA 0.8500 .
O4W H4WB 0.8500 .

loop_
_geom_torsion_atom_site_label_1
_geom_torsion_atom_site_label_2
_geom_torsion_atom_site_label_3
_geom_torsion_atom_site_label_4
_geom_torsion
_geom_torsion_site_symmetry_1
O3 Cu1 O1 C11 159.58(19) 1_655
N1 Cu1 O1 C11 -98.3(2) .
O1W Cu1 O1 C11 86.4(2) .
O2W Cu1 O1 C11 0.2(2) .
N2 Cu2 O5 C19 -179.5(2) 3_656
O3W Cu2 O5 C19 18.2(2) .
N3 Cu2 O5 C19 141.6(7) 3_656
N4 Cu2 O5 C19 -74.0(2) 2_645
O1 Cu1 N1 C1 61.68(19) .
O3 Cu1 N1 C1 -144.54(19) 1_655
O1W Cu1 N1 C1 111.0(7) .
O2W Cu1 N1 C1 -35.85(19) .
O1 Cu1 N1 C4 -121.8(2) .
O3 Cu1 N1 C4 32.0(2) 1_655
O1W Cu1 N1 C4 -72.5(8) .
O2W Cu1 N1 C4 140.7(2) .
C4 N1 C1 C2 -2.6(4) .
Cu1 N1 C1 C2 174.09(19) .
N1 C1 C2 C5 4.0(4) .
N1 C1 C2 N2 -177.0(2) .
C10 N2 C2 C5 -53.1(4) .
Cu2 N2 C2 C5 120.4(3) 3_656
C10 N2 C2 C1 128.0(3) .
Cu2 N2 C2 C1 -58.5(3) 3_656
C1 N1 C4 C3 -0.3(4) .
Cu1 N1 C4 C3 -176.8(2) .
C5 C3 C4 N1 1.6(5) .
C1 C2 C5 C3 -2.5(4) .
N2 C2 C5 C3 178.6(3) .
C4 C3 C5 C2 -0.1(5) .
C9 N3 C6 C7 -0.8(4) .
Cu2 N3 C6 C7 175.9(2) 3_656
C8 N4 C7 C6 -0.7(4) .
Cu2 N4 C7 C6 -178.6(2) 2_655
N3 C6 C7 N4 2.0(5) .
C7 N4 C8 C9 -1.6(4) .
Cu2 N4 C8 C9 176.18(18) 2_655
C6 N3 C9 C8 -1.5(4) .
Cu2 N3 C9 C8 -178.63(18) 3_656
C6 N3 C9 C10 175.1(2) .
Cu2 N3 C9 C10 -2.0(3) 3_656
N4 C8 C9 N3 2.7(4) .
N4 C8 C9 C10 -173.6(2) .
C2 N2 C10 O8 3.9(4) .
Cu2 N2 C10 O8 -170.2(2) 3_656
C2 N2 C10 C9 -171.9(2) .
Cu2 N2 C10 C9 14.0(3) 3_656
N3 C9 C10 O8 175.9(2) .
C8 C9 C10 O8 -7.6(4) .
N3 C9 C10 N2 -7.8(3) .
C8 C9 C10 N2 168.7(2) .
Cu1 O1 C11 O2 16.2(4) .
Cu1 O1 C11 C12 -161.57(16) .
O2 C11 C12 C14 12.1(4) .
O1 C11 C12 C14 -169.9(2) .
O2 C11 C12 C13 -163.7(2) .
O1 C11 C12 C13 14.3(3) .
C14 C12 C13 C18 -1.5(4) .
C11 C12 C13 C18 174.4(2) .
C13 C12 C14 C16 1.0(4) .
C11 C12 C14 C16 -174.8(2) .
Cu1 O3 C15 O4 20.7(4) 1_455
Cu1 O3 C15 C16 -160.08(17) 1_455
C12 C14 C16 C17 0.0(4) .
C12 C14 C16 C15 178.0(2) .
O4 C15 C16 C17 -169.7(3) .
O3 C15 C16 C17 11.0(4) .
O4 C15 C16 C14 12.3(4) .
O3 C15 C16 C14 -167.0(2) .
C14 C16 C17 C18 -0.5(4) .
C15 C16 C17 C18 -178.5(2) .
C16 C17 C18 C13 0.0(4) .
C16 C17 C18 C19 177.8(2) .
C12 C13 C18 C17 1.0(4) .
C12 C13 C18 C19 -176.9(2) .
Cu2 O5 C19 O6 0.0(4) .
Cu2 O5 C19 C18 -178.82(17) .
C17 C18 C19 O6 -174.3(3) .
C13 C18 C19 O6 3.5(4) .
C17 C18 C19 O5 4.6(4) .
C13 C18 C19 O5 -177.6(2) .
